data_2216689
loop_
_publ_author_name
'Betz, Richard'
'Kl\"ufers, Peter'

_publ_section_title
;
 Bi-1,1'-cycloheptane-1,1'-diol
;
_journal_coeditor_code NG2371
_journal_issue 12
_journal_name_full 'Acta Crystallographica Section E'
_journal_page_first o4752
_journal_page_last o4752
_journal_paper_doi 10.1107/S1600536807058345
_journal_volume 63
_journal_year 2007
_chemical_formula_iupac 'C14 H26 O2'
_chemical_formula_moiety 'C14 H26 O2'
_chemical_formula_sum 'C14 H26 O2'
_chemical_formula_weight 226.35
_chemical_name_common Bis-1,1'-cycloheptyl-1,1'-diol
_chemical_name_systematic
;
Bi-1,1'-cycloheptane-1,1'-diol
;
_space_group_IT_number 61
_symmetry_cell_setting orthorhombic
_symmetry_space_group_name_Hall '-P 2ac 2ab'
_symmetry_space_group_name_H-M 'P b c a'
_atom_sites_solution_hydrogens difmap
_atom_sites_solution_primary direct
_atom_sites_solution_secondary difmap
_audit_creation_method 'form98_non/compatible with shelxl97-2'
_cell_angle_alpha 90.00
_cell_angle_beta 90.00
_cell_angle_gamma 90.00
_cell_formula_units_Z 8
_cell_length_a 9.8750(10)
_cell_length_b 12.3662(12)
_cell_length_c 21.7093(19)
_cell_measurement_temperature 200(2)
_cell_measurement_theta_max 26.0000
_cell_measurement_theta_min 3.8790
_cell_volume 2651.1(4)
_computing_cell_refinement 'CrysAlis RED (Oxford Diffraction, 2005)'
_computing_data_collection 'CrysAlis CCD (Oxford Diffraction, 2005)'
_computing_data_reduction 'CrysAlis RED (Oxford Diffraction, 2005)'
_computing_molecular_graphics 'ORTEP-III (Burnett & Johnson, 1996)'
_computing_publication_material 'SHELXL97 (Sheldrick, 1997)'
_computing_structure_refinement 'SHELXL97 (Sheldrick, 1997)'
_computing_structure_solution 'SHELXS97 (Sheldrick, 1997)'
_diffrn_ambient_temperature 200(2)
_diffrn_measured_fraction_theta_full 0.995
_diffrn_measured_fraction_theta_max 0.995
_diffrn_measurement_device 'CCD camera on \k-goniostat'
_diffrn_measurement_device_type 'Nonius KappaCCD'
_diffrn_measurement_method \w-scans
_diffrn_radiation_monochromator graphite
_diffrn_radiation_source 'fine-focus sealed tube'
_diffrn_radiation_type MoK\a
_diffrn_radiation_wavelength 0.71073
_diffrn_reflns_av_R_equivalents 0.0509
_diffrn_reflns_av_sigmaI/netI 0.0327
_diffrn_reflns_limit_h_max 12
_diffrn_reflns_limit_h_min -11
_diffrn_reflns_limit_k_max 15
_diffrn_reflns_limit_k_min -13
_diffrn_reflns_limit_l_max 26
_diffrn_reflns_limit_l_min -26
_diffrn_reflns_number 12976
_diffrn_reflns_theta_full 26.03
_diffrn_reflns_theta_max 26.03
_diffrn_reflns_theta_min 4.28
_exptl_absorpt_coefficient_mu 0.073
_exptl_absorpt_correction_T_max 0.9866
_exptl_absorpt_correction_T_min 0.9795
_exptl_absorpt_correction_type analytical
_exptl_absorpt_process_details '(de Meulenaer & Tompa, 1965)'
_exptl_crystal_colour colourless
_exptl_crystal_density_diffrn 1.134
_exptl_crystal_density_method 'not measured'
_exptl_crystal_description block
_exptl_crystal_F_000 1008
_exptl_crystal_size_max 0.41
_exptl_crystal_size_mid 0.35
_exptl_crystal_size_min 0.22
_refine_diff_density_max 0.208
_refine_diff_density_min -0.167
_refine_ls_extinction_method none
_refine_ls_goodness_of_fit_ref 1.159
_refine_ls_hydrogen_treatment refU
_refine_ls_matrix_type full
_refine_ls_number_parameters 148
_refine_ls_number_reflns 2619
_refine_ls_number_restraints 0
_refine_ls_restrained_S_all 1.159
_refine_ls_R_factor_all 0.0661
_refine_ls_R_factor_gt 0.0518
_refine_ls_shift/su_max 0.000
_refine_ls_shift/su_mean 0.000
_refine_ls_structure_factor_coef Fsqd
_refine_ls_weighting_details 'calc w=1/[\s^2^(Fo^2^)+(0.0541P)^2^+0.4645P] where P=(Fo^2^+2Fc^2^)/3'
_refine_ls_weighting_scheme calc
_refine_ls_wR_factor_gt 0.1174
_refine_ls_wR_factor_ref 0.1271
_reflns_number_gt 2208
_reflns_number_total 2619
_reflns_threshold_expression >2sigma(I)
_cod_data_source_file ng2371.cif
_cod_data_source_block I
_cod_database_code 2216689
_cod_database_fobs_code 2216689

loop_
_symmetry_equiv_pos_as_xyz
'x, y, z'
'-x+1/2, -y, z+1/2'
'x+1/2, -y+1/2, -z'
'-x, y+1/2, -z+1/2'
'-x, -y, -z'
'x-1/2, y, -z-1/2'
'-x-1/2, y-1/2, z'
'x, -y-1/2, z-1/2'

loop_
_atom_site_type_symbol
_atom_site_label
_atom_site_fract_x
_atom_site_fract_y
_atom_site_fract_z
_atom_site_U_iso_or_equiv
_atom_site_adp_type
_atom_site_calc_flag
_atom_site_refinement_flags
_atom_site_occupancy
O O1 -0.05372(10) 0.31065(9) 0.21196(5) 0.0340(3) Uani d . 1
H H801 -0.1253 0.3298 0.2298 0.0460(10) Uiso calc R 1
O O2 0.20358(10) 0.34212(10) 0.22483(5) 0.0351(3) Uani d . 1
H H802 0.1460 0.3084 0.2459 0.0460(10) Uiso calc R 1
C C1 -0.00279(14) 0.39937(11) 0.17517(7) 0.0241(3) Uani d . 1
C C14 -0.01382(16) 0.50382(12) 0.21354(7) 0.0315(4) Uani d . 1
H H141 -0.0933 0.4965 0.2410 0.0460(10) Uiso calc R 1
H H142 0.0673 0.5083 0.2402 0.0460(10) Uiso calc R 1
C C13 -0.02705(18) 0.61143(13) 0.17922(9) 0.0401(4) Uani d . 1
H H131 0.0110 0.6697 0.2053 0.0460(10) Uiso calc R 1
H H132 0.0276 0.6079 0.1411 0.0460(10) Uiso calc R 1
C C12 -0.17232(19) 0.64067(14) 0.16229(10) 0.0471(5) Uani d . 1
H H121 -0.2296 0.6327 0.1994 0.0460(10) Uiso calc R 1
H H122 -0.1749 0.7177 0.1500 0.0460(10) Uiso calc R 1
C C11 -0.23341(19) 0.57329(15) 0.11070(9) 0.0458(5) Uani d . 1
H H111 -0.1862 0.5917 0.0719 0.0460(10) Uiso calc R 1
H H112 -0.3295 0.5944 0.1058 0.0460(10) Uiso calc R 1
C C10 -0.22698(16) 0.45112(14) 0.11944(8) 0.0373(4) Uani d . 1
H H101 -0.2846 0.4163 0.0879 0.0460(10) Uiso calc R 1
H H102 -0.2651 0.4329 0.1603 0.0460(10) Uiso calc R 1
C C9 -0.08306(15) 0.40386(13) 0.11493(7) 0.0301(4) Uani d . 1
H H91 -0.0897 0.3296 0.0982 0.0460(10) Uiso calc R 1
H H92 -0.0310 0.4475 0.0849 0.0460(10) Uiso calc R 1
C C2 0.14850(14) 0.36422(12) 0.16421(7) 0.0254(3) Uani d . 1
C C3 0.23549(15) 0.45530(13) 0.13821(7) 0.0302(4) Uani d . 1
H H31 0.2413 0.5133 0.1695 0.0460(10) Uiso calc R 1
H H32 0.1887 0.4858 0.1018 0.0460(10) Uiso calc R 1
C C4 0.37994(16) 0.42418(15) 0.11911(8) 0.0394(4) Uani d . 1
H H41 0.4402 0.4872 0.1255 0.0460(10) Uiso calc R 1
H H42 0.4122 0.3652 0.1462 0.0460(10) Uiso calc R 1
C C5 0.39112(18) 0.38754(17) 0.05225(8) 0.0470(5) Uani d . 1
H H51 0.3473 0.4426 0.0258 0.0460(10) Uiso calc R 1
H H52 0.4882 0.3851 0.0409 0.0460(10) Uiso calc R 1
C C6 0.32847(18) 0.27796(16) 0.03777(8) 0.0466(5) Uani d . 1
H H61 0.3829 0.2213 0.0584 0.0460(10) Uiso calc R 1
H H62 0.3350 0.2655 -0.0072 0.0460(10) Uiso calc R 1
C C7 0.18045(18) 0.26413(15) 0.05714(8) 0.0422(4) Uani d . 1
H H71 0.1445 0.1972 0.0382 0.0460(10) Uiso calc R 1
H H72 0.1273 0.3257 0.0408 0.0460(10) Uiso calc R 1
C C8 0.15943(17) 0.25790(12) 0.12723(8) 0.0342(4) Uani d . 1
H H81 0.2355 0.2157 0.1447 0.0460(10) Uiso calc R 1
H H82 0.0758 0.2159 0.1348 0.0460(10) Uiso calc R 1

loop_
_atom_site_aniso_label
_atom_site_aniso_U_11
_atom_site_aniso_U_22
_atom_site_aniso_U_33
_atom_site_aniso_U_12
_atom_site_aniso_U_13
_atom_site_aniso_U_23
O1 0.0257(6) 0.0342(6) 0.0421(7) 0.0008(4) 0.0071(5) 0.0105(5)
O2 0.0247(6) 0.0522(7) 0.0285(6) -0.0008(5) -0.0035(5) 0.0092(5)
C1 0.0226(7) 0.0252(7) 0.0245(7) -0.0016(6) 0.0009(6) 0.0027(6)
C14 0.0293(8) 0.0370(9) 0.0283(8) 0.0006(7) 0.0029(6) -0.0067(7)
C13 0.0451(10) 0.0283(9) 0.0470(10) -0.0026(7) 0.0071(8) -0.0079(7)
C12 0.0503(11) 0.0298(9) 0.0611(12) 0.0112(8) 0.0109(10) 0.0040(8)
C11 0.0373(10) 0.0494(11) 0.0507(11) 0.0142(8) -0.0017(8) 0.0132(9)
C10 0.0271(9) 0.0443(10) 0.0406(9) 0.0032(7) -0.0076(7) 0.0001(8)
C9 0.0263(8) 0.0342(8) 0.0297(8) 0.0016(6) -0.0048(6) -0.0039(6)
C2 0.0229(7) 0.0300(8) 0.0233(7) 0.0013(6) -0.0022(6) 0.0017(6)
C3 0.0247(8) 0.0352(9) 0.0308(8) -0.0045(6) 0.0011(6) -0.0005(7)
C4 0.0247(8) 0.0541(11) 0.0395(10) -0.0028(7) 0.0041(7) 0.0007(8)
C5 0.0313(9) 0.0723(13) 0.0372(10) 0.0043(9) 0.0090(8) 0.0032(9)
C6 0.0440(10) 0.0637(12) 0.0321(9) 0.0191(9) 0.0039(8) -0.0071(8)
C7 0.0415(10) 0.0457(10) 0.0395(10) 0.0072(8) -0.0042(8) -0.0147(8)
C8 0.0300(8) 0.0293(8) 0.0432(10) 0.0036(6) 0.0013(7) -0.0005(7)

loop_
_atom_type_symbol
_atom_type_description
_atom_type_scat_dispersion_real
_atom_type_scat_dispersion_imag
_atom_type_scat_source
C C 0.0033 0.0016 'International Tables Vol C Tables 4.2.6.8 and 6.1.1.4'
H H 0.0000 0.0000 'International Tables Vol C Tables 4.2.6.8 and 6.1.1.4'
O O 0.0106 0.0060 'International Tables Vol C Tables 4.2.6.8 and 6.1.1.4'

loop_
_geom_angle_atom_site_label_1
_geom_angle_atom_site_label_2
_geom_angle_atom_site_label_3
_geom_angle
C1 O1 H801 109.5
C2 O2 H802 109.5
O1 C1 C9 108.61(12)
O1 C1 C14 108.21(12)
C9 C1 C14 113.26(12)
O1 C1 C2 101.77(11)
C9 C1 C2 111.87(12)
C14 C1 C2 112.35(12)
C13 C14 C1 118.14(13)
C13 C14 H141 107.8
C1 C14 H141 107.8
C13 C14 H142 107.8
C1 C14 H142 107.8
H141 C14 H142 107.1
C12 C13 C14 113.82(14)
C12 C13 H131 108.8
C14 C13 H131 108.8
C12 C13 H132 108.8
C14 C13 H132 108.8
H131 C13 H132 107.7
C11 C12 C13 114.89(14)
C11 C12 H121 108.5
C13 C12 H121 108.5
C11 C12 H122 108.5
C13 C12 H122 108.5
H121 C12 H122 107.5
C12 C11 C10 115.78(15)
C12 C11 H111 108.3
C10 C11 H111 108.3
C12 C11 H112 108.3
C10 C11 H112 108.3
H111 C11 H112 107.4
C11 C10 C9 114.00(14)
C11 C10 H101 108.8
C9 C10 H101 108.8
C11 C10 H102 108.8
C9 C10 H102 108.8
H101 C10 H102 107.6
C1 C9 C10 115.95(13)
C1 C9 H91 108.3
C10 C9 H91 108.3
C1 C9 H92 108.3
C10 C9 H92 108.3
H91 C9 H92 107.4
O2 C2 C3 105.30(11)
O2 C2 C8 106.56(12)
C3 C2 C8 113.40(12)
O2 C2 C1 105.72(11)
C3 C2 C1 112.75(12)
C8 C2 C1 112.34(12)
C2 C3 C4 116.00(13)
C2 C3 H31 108.3
C4 C3 H31 108.3
C2 C3 H32 108.3
C4 C3 H32 108.3
H31 C3 H32 107.4
C5 C4 C3 113.52(14)
C5 C4 H41 108.9
C3 C4 H41 108.9
C5 C4 H42 108.9
C3 C4 H42 108.9
H41 C4 H42 107.7
C6 C5 C4 115.57(15)
C6 C5 H51 108.4
C4 C5 H51 108.4
C6 C5 H52 108.4
C4 C5 H52 108.4
H51 C5 H52 107.4
C5 C6 C7 115.52(15)
C5 C6 H61 108.4
C7 C6 H61 108.4
C5 C6 H62 108.4
C7 C6 H62 108.4
H61 C6 H62 107.5
C6 C7 C8 113.98(14)
C6 C7 H71 108.8
C8 C7 H71 108.8
C6 C7 H72 108.8
C8 C7 H72 108.8
H71 C7 H72 107.7
C7 C8 C2 118.76(13)
C7 C8 H81 107.6
C2 C8 H81 107.6
C7 C8 H82 107.6
C2 C8 H82 107.6
H81 C8 H82 107.1

loop_
_geom_bond_atom_site_label_1
_geom_bond_atom_site_label_2
_geom_bond_distance
O1 C1 1.4472(17)
O1 H801 0.8400
O2 C2 1.4501(17)
O2 H802 0.8400
C1 C9 1.530(2)
C1 C14 1.541(2)
C1 C2 1.574(2)
C14 C13 1.531(2)
C14 H141 0.9900
C14 H142 0.9900
C13 C12 1.524(3)
C13 H131 0.9900
C13 H132 0.9900
C12 C11 1.521(3)
C12 H121 0.9900
C12 H122 0.9900
C11 C10 1.524(3)
C11 H111 0.9900
C11 H112 0.9900
C10 C9 1.540(2)
C10 H101 0.9900
C10 H102 0.9900
C9 H91 0.9900
C9 H92 0.9900
C2 C3 1.525(2)
C2 C8 1.544(2)
C3 C4 1.534(2)
C3 H31 0.9900
C3 H32 0.9900
C4 C5 1.525(2)
C4 H41 0.9900
C4 H42 0.9900
C5 C6 1.522(3)
C5 H51 0.9900
C5 H52 0.9900
C6 C7 1.531(3)
C6 H61 0.9900
C6 H62 0.9900
C7 C8 1.538(2)
C7 H71 0.9900
C7 H72 0.9900
C8 H81 0.9900
C8 H82 0.9900

loop_
_geom_hbond_atom_site_label_D
_geom_hbond_atom_site_label_H
_geom_hbond_atom_site_label_A
_geom_hbond_site_symmetry_A
_geom_hbond_distance_DH
_geom_hbond_distance_HA
_geom_hbond_distance_DA
_geom_hbond_angle_DHA
O1 H801 O2 6_556 0.84 1.96 2.7889(15) 168.0
O2 H802 O1 . 0.84 2.11 2.5856(15) 115.9

loop_
_geom_torsion_atom_site_label_1
_geom_torsion_atom_site_label_2
_geom_torsion_atom_site_label_3
_geom_torsion_atom_site_label_4
_geom_torsion
O1 C1 C14 C13 -153.65(13)
C9 C1 C14 C13 -33.17(19)
C2 C1 C14 C13 94.79(16)
C1 C14 C13 C12 86.06(18)
C14 C13 C12 C11 -72.2(2)
C13 C12 C11 C10 53.4(2)
C12 C11 C10 C9 -69.5(2)
O1 C1 C9 C10 75.89(16)
C14 C1 C9 C10 -44.36(18)
C2 C1 C9 C10 -172.58(13)
C11 C10 C9 C1 89.02(18)
O1 C1 C2 O2 -52.88(13)
C9 C1 C2 O2 -168.66(11)
C14 C1 C2 O2 62.64(15)
O1 C1 C2 C3 -167.42(12)
C9 C1 C2 C3 76.80(15)
C14 C1 C2 C3 -51.89(16)
O1 C1 C2 C8 62.95(14)
C9 C1 C2 C8 -52.83(16)
C14 C1 C2 C8 178.48(12)
O2 C2 C3 C4 72.10(16)
C8 C2 C3 C4 -44.03(18)
C1 C2 C3 C4 -173.12(13)
C2 C3 C4 C5 89.91(18)
C3 C4 C5 C6 -70.9(2)
C4 C5 C6 C7 53.6(2)
C5 C6 C7 C8 -70.2(2)
C6 C7 C8 C2 84.19(19)
O2 C2 C8 C7 -148.94(14)
C3 C2 C8 C7 -33.56(19)
C1 C2 C8 C7 95.73(16)

loop_
_cod_related_entry_id
_cod_related_entry_database
_cod_related_entry_code
1 ChemSpider 243219
